data_2235170
loop_
_publ_author_name
'Rubio, Omayra H.'
'Fuentes de Arriba, Angel L.'
'Sanz, Francisca'
'Muniz, Francisco M.'
'Mor\'an, Joaqu\'in R.'

_publ_section_title
;
 4,5-Dibromo-2,7-di-<i>tert</i>-butyl-9,9-dimethyl-9<i>H</i>-thioxanthene
;
_journal_coeditor_code NG5262
_journal_issue 6
_journal_name_full 'Acta Crystallographica Section E'
_journal_page_first o1814
_journal_paper_doi 10.1107/S1600536812020624
_journal_volume 68
_journal_year 2012
_chemical_formula_iupac 'C23 H28 Br2 S'
_chemical_formula_moiety 'C23 H28 Br2 S'
_chemical_formula_sum 'C23 H28 Br2 S'
_chemical_formula_weight 496.33
_chemical_name_systematic
;
4,5-Dibromo-2,7-di-<i>tert</i>-butyl-9,9-dimethyl-9<i>H</i>-thioxanthene
;
_space_group_IT_number 110
_symmetry_cell_setting tetragonal
_symmetry_space_group_name_Hall 'I 4bw -2c'
_symmetry_space_group_name_H-M 'I 41 c d'
_atom_sites_solution_hydrogens geom
_atom_sites_solution_primary direct
_atom_sites_solution_secondary difmap
_audit_creation_method SHELXL-97
_cell_angle_alpha 90.00
_cell_angle_beta 90.00
_cell_angle_gamma 90.00
_cell_formula_units_Z 16
_cell_length_a 21.8234(2)
_cell_length_b 21.8234
_cell_length_c 18.8025(5)
_cell_measurement_reflns_used 6340
_cell_measurement_temperature 298(2)
_cell_measurement_theta_max 65.04
_cell_measurement_theta_min 4.05
_cell_volume 8954.9(3)
_computing_cell_refinement 'SAINT (Bruker 2006)'
_computing_data_collection 'APEX2 (Bruker 2006)'
_computing_data_reduction 'SAINT (Bruker 2006)'
_computing_molecular_graphics 'Mercury (Macrae <i>et al.</i>, 2008)'
_computing_publication_material 'SHELXL97 (Sheldrick, 2008)'
_computing_structure_refinement 'SHELXL97 (Sheldrick, 2008)'
_computing_structure_solution 'SHELXS97 (Sheldrick, 2008)'
_diffrn_ambient_temperature 298(2)
_diffrn_measured_fraction_theta_full 0.966
_diffrn_measured_fraction_theta_max 0.966
_diffrn_measurement_device_type 'Bruker APEXII CCD area-detector'
_diffrn_measurement_method 'phi and omega scans'
_diffrn_radiation_monochromator graphite
_diffrn_radiation_source 'fine-focus sealed tube'
_diffrn_radiation_type CuK\a
_diffrn_radiation_wavelength 1.54178
_diffrn_reflns_av_R_equivalents 0.0454
_diffrn_reflns_av_sigmaI/netI 0.0324
_diffrn_reflns_limit_h_max 24
_diffrn_reflns_limit_h_min -24
_diffrn_reflns_limit_k_max 24
_diffrn_reflns_limit_k_min -25
_diffrn_reflns_limit_l_max 19
_diffrn_reflns_limit_l_min -21
_diffrn_reflns_number 26972
_diffrn_reflns_theta_full 67.10
_diffrn_reflns_theta_max 67.10
_diffrn_reflns_theta_min 4.05
_exptl_absorpt_coefficient_mu 5.477
_exptl_absorpt_correction_T_max 0.645
_exptl_absorpt_correction_T_min 0.544
_exptl_absorpt_correction_type multi-scan
_exptl_absorpt_process_details '(SADABS; Bruker, 2006)'
_exptl_crystal_colour brown
_exptl_crystal_density_diffrn 1.473
_exptl_crystal_density_method 'not measured'
_exptl_crystal_description prism
_exptl_crystal_F_000 4032
_exptl_crystal_size_max 0.12
_exptl_crystal_size_mid 0.10
_exptl_crystal_size_min 0.08
_refine_diff_density_max 0.336
_refine_diff_density_min -0.825
_refine_ls_abs_structure_details 'Flack (1983), 2739 Friedel pairs'
_refine_ls_abs_structure_Flack 0.49(3)
_refine_ls_extinction_method none
_refine_ls_goodness_of_fit_ref 1.083
_refine_ls_hydrogen_treatment constr
_refine_ls_matrix_type full
_refine_ls_number_parameters 243
_refine_ls_number_reflns 3272
_refine_ls_number_restraints 1
_refine_ls_restrained_S_all 1.082
_refine_ls_R_factor_all 0.0430
_refine_ls_R_factor_gt 0.0396
_refine_ls_shift/su_max 0.000
_refine_ls_shift/su_mean 0.000
_refine_ls_structure_factor_coef Fsqd
_refine_ls_weighting_details 'calc w=1/[\s^2^(Fo^2^)+(0.0690P)^2^+8.5510P] where P=(Fo^2^+2Fc^2^)/3'
_refine_ls_weighting_scheme calc
_refine_ls_wR_factor_gt 0.1114
_refine_ls_wR_factor_ref 0.1141
_reflns_number_gt 3038
_reflns_number_total 3272
_reflns_threshold_expression I>2sigma(I)
_cod_data_source_file ng5262.cif
_cod_data_source_block I
_cod_original_sg_symbol_H-M 'I 41 cd'
_cod_database_code 2235170
_cod_database_fobs_code 2235170

loop_
_symmetry_equiv_pos_as_xyz
'x, y, z'
'-x+1/2, -y+1/2, z+1/2'
'-y, x+1/2, z+1/4'
'y+1/2, -x, z+3/4'
'x, -y, z+1/2'
'-x+1/2, y+1/2, z'
'-y, -x+1/2, z+3/4'
'y+1/2, x, z+1/4'
'x+1/2, y+1/2, z+1/2'
'-x+1, -y+1, z+1'
'-y+1/2, x+1, z+3/4'
'y+1, -x+1/2, z+5/4'
'x+1/2, -y+1/2, z+1'
'-x+1, y+1, z+1/2'
'-y+1/2, -x+1, z+5/4'
'y+1, x+1/2, z+3/4'

loop_
_atom_site_type_symbol
_atom_site_label
_atom_site_fract_x
_atom_site_fract_y
_atom_site_fract_z
_atom_site_U_iso_or_equiv
_atom_site_adp_type
_atom_site_calc_flag
_atom_site_refinement_flags
_atom_site_occupancy
_atom_site_symmetry_multiplicity
Br Br1 0.00721(3) 0.08500(2) 0.15791(4) 0.0637(2) Uani d . 1 1
Br Br2 -0.01257(4) 0.08030(3) 0.44522(4) 0.0759(3) Uani d . 1 1
S S1 0.01309(5) 0.15662(5) 0.30465(9) 0.0469(3) Uani d . 1 1
C C1 -0.0512(2) 0.1937(2) 0.1083(2) 0.0399(10) Uani d . 1 1
H H1 -0.0539 0.1723 0.0657 0.048 Uiso calc R 1 1
C C2 -0.07413(19) 0.2520(2) 0.1132(3) 0.0397(10) Uani d . 1 1
C C3 -0.0652(2) 0.2836(2) 0.1773(3) 0.0396(10) Uani d . 1 1
H H3 -0.0796 0.3235 0.1808 0.048 Uiso calc R 1 1
C C4 -0.03594(19) 0.25826(19) 0.2354(3) 0.0351(9) Uani d . 1 1
C C5 -0.0220(2) 0.29427(18) 0.3048(3) 0.0414(9) Uani d . 1 1
C C6 -0.0430(2) 0.2563(2) 0.3677(2) 0.0377(10) Uani d . 1 1
C C7 -0.07826(19) 0.2811(2) 0.4233(3) 0.0416(10) Uani d . 1 1
H H7 -0.0916 0.3214 0.4192 0.050 Uiso calc R 1 1
C C8 -0.0943(2) 0.2484(2) 0.4845(3) 0.0417(10) Uani d . 1 1
C C9 -0.0731(2) 0.1878(2) 0.4897(3) 0.0463(11) Uani d . 1 1
H H9 -0.0815 0.1645 0.5299 0.056 Uiso calc R 1 1
C C10 -0.0395(2) 0.1630(2) 0.4339(3) 0.0442(11) Uani d . 1 1
C C11 -0.02527(19) 0.1948(2) 0.3734(3) 0.0393(10) Uani d . 1 1
C C12 -0.0171(2) 0.1968(2) 0.2308(3) 0.0384(10) Uani d . 1 1
C C13 -0.02398(19) 0.1666(2) 0.1671(3) 0.0416(10) Uani d . 1 1
C C14 -0.1076(2) 0.2842(2) 0.0513(3) 0.0436(9) Uani d . 1 1
C C15 -0.1193(3) 0.2409(3) -0.0107(3) 0.0638(15) Uani d . 1 1
H H15A -0.1418 0.2621 -0.0471 0.096 Uiso calc R 1 1
H H15B -0.1427 0.2064 0.0055 0.096 Uiso calc R 1 1
H H15C -0.0809 0.2270 -0.0296 0.096 Uiso calc R 1 1
C C16 -0.0707(3) 0.3385(3) 0.0251(3) 0.0598(15) Uani d . 1 1
H H16A -0.0629 0.3659 0.0640 0.090 Uiso calc R 1 1
H H16B -0.0933 0.3596 -0.0113 0.090 Uiso calc R 1 1
H H16C -0.0324 0.3244 0.0059 0.090 Uiso calc R 1 1
C C17 -0.1701(2) 0.3078(3) 0.0782(3) 0.0581(14) Uani d . 1 1
H H17A -0.1639 0.3342 0.1184 0.087 Uiso calc R 1 1
H H17B -0.1951 0.2736 0.0921 0.087 Uiso calc R 1 1
H H17C -0.1902 0.3302 0.0410 0.087 Uiso calc R 1 1
C C18 0.0481(2) 0.3047(2) 0.3083(3) 0.0550(12) Uani d . 1 1
H H18A 0.0577 0.3303 0.3483 0.083 Uiso calc R 1 1
H H18B 0.0616 0.3243 0.2654 0.083 Uiso calc R 1 1
H H18C 0.0686 0.2660 0.3134 0.083 Uiso calc R 1 1
C C19 -0.0520(3) 0.35770(19) 0.3027(4) 0.0557(12) Uani d . 1 1
H H19A -0.0956 0.3532 0.2975 0.084 Uiso calc R 1 1
H H19B -0.0361 0.3805 0.2632 0.084 Uiso calc R 1 1
H H19C -0.0433 0.3791 0.3461 0.084 Uiso calc R 1 1
C C20 -0.1332(2) 0.2772(3) 0.5422(3) 0.0521(13) Uani d . 1 1
C C21 -0.1930(3) 0.3015(4) 0.5106(4) 0.080(2) Uani d . 1 1
H H21A -0.2188 0.3164 0.5482 0.119 Uiso calc R 1 1
H H21B -0.2136 0.2691 0.4857 0.119 Uiso calc R 1 1
H H21C -0.1841 0.3343 0.4782 0.119 Uiso calc R 1 1
C C22 -0.0982(3) 0.3323(4) 0.5735(5) 0.093(3) Uani d . 1 1
H H22A -0.0622 0.3180 0.5977 0.140 Uiso calc R 1 1
H H22B -0.1241 0.3537 0.6065 0.140 Uiso calc R 1 1
H H22C -0.0865 0.3596 0.5358 0.140 Uiso calc R 1 1
C C23 -0.1493(4) 0.2334(4) 0.6019(4) 0.091(2) Uani d . 1 1
H H23A -0.1132 0.2244 0.6291 0.136 Uiso calc R 1 1
H H23B -0.1655 0.1962 0.5823 0.136 Uiso calc R 1 1
H H23C -0.1795 0.2520 0.6322 0.136 Uiso calc R 1 1

loop_
_atom_site_aniso_label
_atom_site_aniso_U_11
_atom_site_aniso_U_22
_atom_site_aniso_U_33
_atom_site_aniso_U_12
_atom_site_aniso_U_13
_atom_site_aniso_U_23
Br1 0.0755(4) 0.0508(3) 0.0647(5) 0.0202(2) -0.0148(4) -0.0147(3)
Br2 0.1107(6) 0.0513(3) 0.0655(5) 0.0278(3) -0.0034(5) 0.0074(3)
S1 0.0510(6) 0.0474(5) 0.0423(6) 0.0192(4) -0.0057(7) -0.0050(6)
C1 0.045(2) 0.046(2) 0.029(2) -0.0015(18) -0.0009(19) -0.0120(19)
C2 0.035(2) 0.045(2) 0.039(3) 0.0011(16) 0.0009(19) 0.001(2)
C3 0.044(2) 0.036(2) 0.039(3) 0.0047(17) 0.002(2) -0.0038(18)
C4 0.036(2) 0.036(2) 0.033(2) -0.0014(16) -0.0028(17) -0.0045(19)
C5 0.049(2) 0.0350(19) 0.040(2) -0.0015(15) 0.000(2) -0.008(2)
C6 0.040(2) 0.038(2) 0.035(2) 0.0025(16) -0.0108(19) -0.0035(18)
C7 0.044(2) 0.038(2) 0.043(3) 0.0067(16) -0.005(2) -0.006(2)
C8 0.039(2) 0.049(2) 0.037(3) 0.0031(18) -0.0048(18) -0.003(2)
C9 0.052(3) 0.044(2) 0.043(3) -0.0006(19) -0.007(2) -0.002(2)
C10 0.050(2) 0.038(2) 0.045(3) 0.0033(18) -0.009(2) 0.002(2)
C11 0.035(2) 0.043(2) 0.039(3) 0.0047(17) -0.0084(19) -0.008(2)
C12 0.037(2) 0.043(2) 0.035(3) 0.0047(17) -0.0027(19) -0.005(2)
C13 0.040(2) 0.036(2) 0.049(3) 0.0064(16) 0.002(2) -0.005(2)
C14 0.048(2) 0.048(2) 0.035(2) 0.0067(18) 0.000(3) -0.001(2)
C15 0.082(4) 0.067(3) 0.042(3) 0.023(3) -0.015(3) -0.010(3)
C16 0.063(3) 0.069(4) 0.048(3) 0.010(3) 0.005(3) 0.013(3)
C17 0.043(3) 0.088(4) 0.043(3) 0.016(3) 0.001(2) -0.001(3)
C18 0.055(3) 0.059(3) 0.051(3) -0.012(2) -0.012(3) -0.004(3)
C19 0.084(3) 0.034(2) 0.048(3) 0.009(2) -0.001(3) -0.006(3)
C20 0.049(2) 0.063(3) 0.044(3) 0.011(2) 0.009(2) -0.006(2)
C21 0.061(4) 0.099(5) 0.078(5) 0.027(3) 0.011(3) 0.007(4)
C22 0.086(5) 0.103(5) 0.091(6) -0.004(4) 0.021(4) -0.059(5)
C23 0.103(5) 0.102(5) 0.066(4) 0.035(5) 0.030(4) 0.010(4)

loop_
_atom_type_symbol
_atom_type_description
_atom_type_scat_dispersion_real
_atom_type_scat_dispersion_imag
_atom_type_scat_source
C C 0.0181 0.0091 'International Tables Vol C Tables 4.2.6.8 and 6.1.1.4'
H H 0.0000 0.0000 'International Tables Vol C Tables 4.2.6.8 and 6.1.1.4'
S S 0.3331 0.5567 'International Tables Vol C Tables 4.2.6.8 and 6.1.1.4'
Br Br -0.6763 1.2805 'International Tables Vol C Tables 4.2.6.8 and 6.1.1.4'

loop_
_geom_angle_atom_site_label_1
_geom_angle_atom_site_label_2
_geom_angle_atom_site_label_3
_geom_angle
C11 S1 C12 99.5(2)
C2 C1 C13 119.9(4)
C2 C1 H1 120.0
C13 C1 H1 120.0
C1 C2 C3 117.6(4)
C1 C2 C14 123.0(4)
C3 C2 C14 119.4(4)
C4 C3 C2 123.3(4)
C4 C3 H3 118.4
C2 C3 H3 118.4
C3 C4 C12 117.9(4)
C3 C4 C5 123.6(4)
C12 C4 C5 118.5(4)
C6 C5 C19 112.7(4)
C6 C5 C18 110.3(4)
C19 C5 C18 106.9(4)
C6 C5 C4 108.6(3)
C19 C5 C4 110.6(4)
C18 C5 C4 107.7(4)
C11 C6 C7 117.5(4)
C11 C6 C5 120.0(4)
C7 C6 C5 122.4(4)
C8 C7 C6 123.6(4)
C8 C7 H7 118.2
C6 C7 H7 118.2
C7 C8 C9 117.0(4)
C7 C8 C20 121.3(4)
C9 C8 C20 121.7(5)
C10 C9 C8 119.3(5)
C10 C9 H9 120.4
C8 C9 H9 120.4
C11 C10 C9 123.3(4)
C11 C10 Br2 120.2(4)
C9 C10 Br2 116.5(4)
C10 C11 C6 119.2(4)
C10 C11 S1 118.7(4)
C6 C11 S1 122.1(4)
C13 C12 C4 118.6(4)
C13 C12 S1 119.2(3)
C4 C12 S1 122.2(4)
C12 C13 C1 122.5(4)
C12 C13 Br1 119.0(3)
C1 C13 Br1 118.5(4)
C16 C14 C15 109.0(5)
C16 C14 C17 108.4(4)
C15 C14 C17 108.1(4)
C16 C14 C2 110.4(4)
C15 C14 C2 112.0(4)
C17 C14 C2 108.8(4)
C14 C15 H15A 109.5
C14 C15 H15B 109.5
H15A C15 H15B 109.5
C14 C15 H15C 109.5
H15A C15 H15C 109.5
H15B C15 H15C 109.5
C14 C16 H16A 109.5
C14 C16 H16B 109.5
H16A C16 H16B 109.5
C14 C16 H16C 109.5
H16A C16 H16C 109.5
H16B C16 H16C 109.5
C14 C17 H17A 109.5
C14 C17 H17B 109.5
H17A C17 H17B 109.5
C14 C17 H17C 109.5
H17A C17 H17C 109.5
H17B C17 H17C 109.5
C5 C18 H18A 109.5
C5 C18 H18B 109.5
H18A C18 H18B 109.5
C5 C18 H18C 109.5
H18A C18 H18C 109.5
H18B C18 H18C 109.5
C5 C19 H19A 109.5
C5 C19 H19B 109.5
H19A C19 H19B 109.5
C5 C19 H19C 109.5
H19A C19 H19C 109.5
H19B C19 H19C 109.5
C8 C20 C23 113.6(5)
C8 C20 C21 110.1(5)
C23 C20 C21 108.0(5)
C8 C20 C22 108.6(5)
C23 C20 C22 108.9(6)
C21 C20 C22 107.5(6)
C20 C21 H21A 109.5
C20 C21 H21B 109.5
H21A C21 H21B 109.5
C20 C21 H21C 109.5
H21A C21 H21C 109.5
H21B C21 H21C 109.5
C20 C22 H22A 109.5
C20 C22 H22B 109.5
H22A C22 H22B 109.5
C20 C22 H22C 109.5
H22A C22 H22C 109.5
H22B C22 H22C 109.5
C20 C23 H23A 109.5
C20 C23 H23B 109.5
H23A C23 H23B 109.5
C20 C23 H23C 109.5
H23A C23 H23C 109.5
H23B C23 H23C 109.5

loop_
_geom_bond_atom_site_label_1
_geom_bond_atom_site_label_2
_geom_bond_distance
Br1 C13 1.915(4)
Br2 C10 1.909(4)
S1 C11 1.751(5)
S1 C12 1.769(5)
C1 C2 1.371(7)
C1 C13 1.386(7)
C1 H1 0.9300
C2 C3 1.402(7)
C2 C14 1.544(7)
C3 C4 1.381(7)
C3 H3 0.9300
C4 C12 1.406(7)
C4 C5 1.553(7)
C5 C6 1.515(7)
C5 C19 1.532(6)
C5 C18 1.549(6)
C6 C11 1.400(7)
C6 C7 1.406(7)
C7 C8 1.397(7)
C7 H7 0.9300
C8 C9 1.405(7)
C8 C20 1.514(7)
C9 C10 1.389(7)
C9 H9 0.9300
C10 C11 1.369(7)
C12 C13 1.376(7)
C14 C16 1.516(8)
C14 C15 1.522(8)
C14 C17 1.543(6)
C15 H15A 0.9600
C15 H15B 0.9600
C15 H15C 0.9600
C16 H16A 0.9600
C16 H16B 0.9600
C16 H16C 0.9600
C17 H17A 0.9600
C17 H17B 0.9600
C17 H17C 0.9600
C18 H18A 0.9600
C18 H18B 0.9600
C18 H18C 0.9600
C19 H19A 0.9600
C19 H19B 0.9600
C19 H19C 0.9600
C20 C23 1.515(10)
C20 C21 1.529(8)
C20 C22 1.542(9)
C21 H21A 0.9600
C21 H21B 0.9600
C21 H21C 0.9600
C22 H22A 0.9600
C22 H22B 0.9600
C22 H22C 0.9600
C23 H23A 0.9600
C23 H23B 0.9600
C23 H23C 0.9600

loop_
_cod_related_entry_id
_cod_related_entry_database
_cod_related_entry_code
1 ChemSpider 30657803
